data_4100871
loop_
_publ_author_name
'Wilson, Scott R.'
'Prussak-Wieckowska, Teresa'

_journal_name_full 'Journal of the American Chemical Society'
_journal_year 2005
_chemical_formula_sum 'C12 H29 Co3 K O24'
_chemical_formula_weight 773.24
_space_group_IT_number 122
_symmetry_cell_setting tetragonal
_symmetry_space_group_name_Hall 'I -4 2bw'
_symmetry_space_group_name_H-M 'I -4 2 d'
_cell_angle_alpha 90.00
_cell_angle_beta 90.00
_cell_angle_gamma 90.00
_cell_formula_units_Z 8
_cell_length_a 12.9064(4)
_cell_length_b 12.9064(4)
_cell_length_c 30.2416(15)
_cell_measurement_temperature 293(2)
_cell_volume 5037.5(3)
_diffrn_ambient_temperature 130(2)
_exptl_crystal_density_diffrn 2.039
_cod_depositor_comments
;
The following automatic conversions were performed:
'_symmetry_cell_setting' value 'Tetragonal' changed to 'tetragonal'
according to '/home/saulius/struct/CIF-dictionaries/cif_core.dic'
dictionary named 'cif_core.dic' version 2.4.1 from 2010-06-29.

Automatic conversion script
Id: cif_fix_enum 1527 2010-12-29 10:47:43Z saulius 
;
_cod_database_code 4100871

loop_
_symmetry_equiv_pos_as_xyz
'x, y, z'
'-x, -y, z'
'y, -x, -z'
'-y, x, -z'
'-x+1/2, y, -z+3/4'
'x+1/2, -y, -z+3/4'
'-y+1/2, -x, z+3/4'
'y+1/2, x, z+3/4'
'x+1/2, y+1/2, z+1/2'
'-x+1/2, -y+1/2, z+1/2'
'y+1/2, -x+1/2, -z+1/2'
'-y+1/2, x+1/2, -z+1/2'
'-x+1, y+1/2, -z+5/4'
'x+1, -y+1/2, -z+5/4'
'-y+1, -x+1/2, z+5/4'
'y+1, x+1/2, z+5/4'

loop_
_atom_site_label
_atom_site_type_symbol
_atom_site_fract_x
_atom_site_fract_y
_atom_site_fract_z
_atom_site_U_iso_or_equiv
_atom_site_adp_type
_atom_site_occupancy
_atom_site_symmetry_multiplicity
_atom_site_calc_flag
_atom_site_refinement_flags
_atom_site_disorder_assembly
_atom_site_disorder_group
Co1 Co 0.0000 0.5000 0.057871(6) 0.02179(5) Uani 1 2 d S . .
Co2 Co -0.049481(11) 0.604659(11) 0.209675(4) 0.01676(3) Uani 1 1 d . . .
K1 K -0.16459(3) 0.7500 0.1250 0.02641(9) Uani 1 2 d S . .
C1 C -0.31751(8) 0.41711(9) 0.26335(3) 0.0204(3) Uani 1 1 d . . .
C2 C -0.26873(9) 0.35614(9) 0.22676(4) 0.0213(3) Uani 1 1 d . . .
H2A H -0.3230 0.3288 0.2079 0.026 Uiso 1 1 calc R . .
H2B H -0.2320 0.2977 0.2395 0.026 Uiso 1 1 calc R . .
C3 C -0.19231(8) 0.41968(8) 0.19799(3) 0.0176(3) Uani 1 1 d . . .
C4 C -0.16647(9) 0.35010(9) 0.15790(3) 0.0208(3) Uani 1 1 d . . .
H4A H -0.1445 0.2828 0.1687 0.025 Uiso 1 1 calc R . .
H4B H -0.2291 0.3399 0.1407 0.025 Uiso 1 1 calc R . .
C5 C -0.08368(8) 0.39241(8) 0.12808(3) 0.0186(3) Uani 1 1 d . . .
C6 C -0.24479(9) 0.51904(9) 0.18203(3) 0.0232(3) Uani 1 1 d . . .
O1W O -0.69327(15) 0.94722(15) 0.20386(7) 0.1172(6) Uani 1 1 d U . .
O1 O -0.26331(6) 0.46093(6) 0.29238(2) 0.0213(2) Uani 1 1 d . . .
O2 O -0.41680(6) 0.41947(7) 0.26460(3) 0.0312(2) Uani 1 1 d . . .
O2W O -0.47341(17) 0.88117(17) 0.21159(6) 0.1243(7) Uani 1 1 d U . .
O3W O -0.31153(15) 0.63118(15) 0.08322(6) 0.1208(6) Uani 1 1 d U . .
O3 O 0.00928(6) 0.39037(6) 0.14098(2) 0.02082(19) Uani 1 1 d . . .
O4 O -0.11053(6) 0.42896(6) 0.09111(2) 0.0232(2) Uani 1 1 d . . .
O4WA O -0.4425(2) 0.68829(19) 0.20258(8) 0.0906(5) Uani 0.6311(19) 1 d PU . .
O4WB O -0.4913(2) 0.5987(2) 0.18117(8) 0.0447(6) Uani 0.3689(19) 1 d PU . .
O5 O -0.19942(6) 0.60537(6) 0.18834(3) 0.0242(2) Uani 1 1 d . . .
O5WA O -0.5685(3) 0.8283(3) 0.14401(11) 0.1665(15) Uani 0.8268(19) 1 d P . .
O5WB O -0.5068(4) 0.8907(4) 0.11848(16) 0.0324(7) Uani 0.1732(19) 1 d PU . .
O6 O -0.33358(7) 0.51122(7) 0.16489(3) 0.0418(3) Uani 1 1 d . . .
O7 O -0.09973(5) 0.44520(6) 0.22133(2) 0.01845(18) Uani 1 1 d . . .

loop_
_atom_site_aniso_label
_atom_site_aniso_U_11
_atom_site_aniso_U_22
_atom_site_aniso_U_33
_atom_site_aniso_U_23
_atom_site_aniso_U_13
_atom_site_aniso_U_12
Co1 0.03195(10) 0.01747(9) 0.01594(8) 0.000 0.000 0.00400(10)
Co2 0.02002(6) 0.01636(6) 0.01391(5) 0.00013(6) -0.00068(6) 0.00147(6)
K1 0.03116(17) 0.02426(16) 0.02382(15) 0.00692(15) 0.000 0.000
C1 0.0189(5) 0.0226(5) 0.0196(5) -0.0003(4) -0.0005(4) 0.0027(4)
C2 0.0182(5) 0.0257(5) 0.0201(5) -0.0045(5) 0.0033(4) -0.0012(5)
C3 0.0144(4) 0.0206(5) 0.0177(5) -0.0026(4) -0.0019(4) -0.0025(4)
C4 0.0227(5) 0.0196(5) 0.0201(5) -0.0069(5) -0.0026(5) -0.0007(5)
C5 0.0226(5) 0.0177(4) 0.0155(4) -0.0075(4) -0.0027(4) 0.0034(4)
C6 0.0250(5) 0.0242(5) 0.0204(5) -0.0043(4) -0.0020(5) 0.0005(5)
O1W 0.1126(11) 0.0941(10) 0.1449(12) 0.0286(10) -0.0456(10) -0.0075(10)
O1 0.0156(3) 0.0301(4) 0.0182(3) -0.0042(3) 0.0010(3) -0.0003(3)
O2 0.0172(4) 0.0509(5) 0.0257(4) -0.0147(4) -0.0020(3) 0.0033(4)
O2W 0.1263(13) 0.1332(13) 0.1134(11) 0.0291(11) 0.0410(10) 0.0226(11)
O3W 0.1457(12) 0.1258(11) 0.0910(10) 0.0054(9) -0.0362(9) -0.0790(9)
O3 0.0251(4) 0.0223(3) 0.0150(3) -0.0022(3) -0.0003(3) 0.0015(4)
O4 0.0287(4) 0.0265(4) 0.0143(3) -0.0027(3) -0.0046(3) 0.0060(3)
O4WA 0.0908(9) 0.0858(9) 0.0952(9) 0.0102(8) 0.0201(8) 0.0174(8)
O4WB 0.0331(9) 0.0615(11) 0.0395(9) -0.0029(9) 0.0087(8) -0.0033(9)
O5 0.0260(4) 0.0209(4) 0.0258(4) 0.0026(3) 0.0003(3) 0.0014(4)
O5WA 0.160(3) 0.168(3) 0.171(3) 0.004(2) 0.016(2) 0.003(2)
O5WB 0.0271(12) 0.0352(13) 0.0348(13) 0.0066(11) -0.0021(11) 0.0007(11)
O6 0.0274(4) 0.0312(4) 0.0669(5) 0.0069(5) -0.0215(4) -0.0009(4)
O7 0.0164(3) 0.0236(3) 0.0154(3) -0.0003(3) -0.0008(3) -0.0019(3)

loop_
_geom_bond_atom_site_label_1
_geom_bond_atom_site_label_2
_geom_bond_distance
_geom_bond_site_symmetry_2
_geom_bond_publ_flag
Co1 O4 1.9713(8) . ?
Co1 O4 1.9713(8) 2_565 ?
Co1 O2 1.9864(8) 7_554 ?
Co1 O2 1.9864(8) 8_464 ?
Co2 O5 2.0400(8) . ?
Co2 O1 2.0530(8) 11_455 ?
Co2 O7 2.0608(7) 2_565 ?
Co2 O7 2.0886(7) 11_455 ?
Co2 O3 2.1421(7) 2_565 ?
Co2 O7 2.1865(8) . ?
Co2 Co2 2.9883(3) 2_565 ?
Co2 K1 3.5047(2) . ?
K1 O5 2.7120(8) 14_464 ?
K1 O5 2.7120(8) . ?
K1 O3 2.7447(8) 2_565 ?
K1 O3 2.7447(8) 13_454 ?
K1 O3W 2.7469(19) . ?
K1 O3W 2.7469(19) 14_464 ?
K1 O1 2.9827(8) 8_464 ?
K1 O1 2.9827(8) 11_455 ?
K1 Co2 3.5047(2) 14_464 ?
C1 O1 1.2569(13) . ?
C1 O2 1.2824(13) . ?
C1 C2 1.4967(15) . ?
C2 C3 1.5500(15) . ?
C2 H2A 0.9700 . ?
C2 H2B 0.9700 . ?
C3 O7 1.4264(12) . ?
C3 C6 1.5284(16) . ?
C3 C4 1.5451(15) . ?
C4 C5 1.5011(15) . ?
C4 H4A 0.9700 . ?
C4 H4B 0.9700 . ?
C5 O4 1.2619(13) . ?
C5 O3 1.2620(13) . ?
C6 O6 1.2618(15) . ?
C6 O5 1.2731(14) . ?
O1 Co2 2.0530(8) 12 ?
O1 K1 2.9827(8) 12 ?
O2 Co1 1.9864(8) 15_454 ?
O3 Co2 2.1421(7) 2_565 ?
O3 K1 2.7447(8) 2_565 ?
O4WA O4WB 1.467(4) . ?
O4WB O5WB 1.521(5) 14_464 ?
O5WA O5WB 1.371(6) . ?
O5WB O4WB 1.521(5) 14_464 ?
O7 Co2 2.0608(7) 2_565 ?
O7 Co2 2.0886(7) 12 ?
